data_2233504
loop_
_publ_author_name
'Bikas, Rahman'
'Sattari, Farhad'
'Notash, Behrouz'

_publ_section_title
;
 {(<i>E</i>)-4-Hydroxy-<i>N</i>'-[phenyl(pyridin-2-yl-\k<i>N</i>)methylidene]benzohydrazide-\k^2^<i>N</i>',<i>O</i>}bis(nitrato-\k^2^<i>O</i>,<i>O</i>')copper(II)
;
_journal_coeditor_code HY2498
_journal_issue 2
_journal_name_full 'Acta Crystallographica Section E'
_journal_page_first m132
_journal_page_last m133
_journal_paper_doi 10.1107/S1600536811055772
_journal_volume 68
_journal_year 2012
_chemical_formula_iupac '[Cu (N O3)2 (C19 H15 N3 O2)]'
_chemical_formula_moiety 'C19 H15 Cu N5 O8'
_chemical_formula_sum 'C19 H15 Cu N5 O8'
_chemical_formula_weight 504.91
_chemical_name_systematic
;
{(<i>E</i>)-4-Hydroxy-<i>N</i>'-[phenyl(pyridin-2-yl-
\k<i>N</i>)methylidene]benzohydrazide-\k^2^<i>N</i>',<i>O</i>}bis(nitrato-
\k^2^<i>O</i>,<i>O</i>')copper(II)
;
_space_group_IT_number 2
_symmetry_cell_setting triclinic
_symmetry_space_group_name_Hall '-P 1'
_symmetry_space_group_name_H-M 'P -1'
_atom_sites_solution_hydrogens geom
_atom_sites_solution_primary direct
_atom_sites_solution_secondary difmap
_audit_creation_method SHELXL-97
_cell_angle_alpha 102.51(3)
_cell_angle_beta 105.07(3)
_cell_angle_gamma 111.16(3)
_cell_formula_units_Z 2
_cell_length_a 9.881(2)
_cell_length_b 10.373(2)
_cell_length_c 11.964(2)
_cell_measurement_reflns_used 5533
_cell_measurement_temperature 298(2)
_cell_measurement_theta_max 29.16
_cell_measurement_theta_min 1.88
_cell_volume 1036.5(6)
_computing_cell_refinement 'X-AREA (Stoe & Cie, 2005)'
_computing_data_collection 'X-AREA (Stoe & Cie, 2005)'
_computing_data_reduction 'X-AREA (Stoe & Cie, 2005)'
_computing_molecular_graphics 'ORTEP-3 (Farrugia, 1997)'
_computing_publication_material 'WinGX (Farrugia, 1999)'
_computing_structure_refinement 'SHELXL97 (Sheldrick, 2008)'
_computing_structure_solution 'SHELXS97 (Sheldrick, 2008)'
_diffrn_ambient_temperature 298(2)
_diffrn_detector_area_resol_mean '0.15 mm'
_diffrn_measured_fraction_theta_full 0.988
_diffrn_measured_fraction_theta_max 0.988
_diffrn_measurement_device_type 'Stoe IPDS 2T'
_diffrn_measurement_method 'rotation method'
_diffrn_radiation_monochromator graphite
_diffrn_radiation_source 'fine-focus sealed tube'
_diffrn_radiation_type MoK\a
_diffrn_radiation_wavelength 0.71073
_diffrn_reflns_av_R_equivalents 0.0985
_diffrn_reflns_av_sigmaI/netI 0.0727
_diffrn_reflns_limit_h_max 13
_diffrn_reflns_limit_h_min -13
_diffrn_reflns_limit_k_max 14
_diffrn_reflns_limit_k_min -13
_diffrn_reflns_limit_l_max 16
_diffrn_reflns_limit_l_min -16
_diffrn_reflns_number 11512
_diffrn_reflns_theta_full 29.16
_diffrn_reflns_theta_max 29.16
_diffrn_reflns_theta_min 1.88
_exptl_absorpt_coefficient_mu 1.113
_exptl_absorpt_correction_T_max 0.8969
_exptl_absorpt_correction_T_min 0.7313
_exptl_absorpt_correction_type numerical
_exptl_absorpt_process_details '(X-SHAPE and X-RED32; Stoe & Cie, 2005)'
_exptl_crystal_colour green
_exptl_crystal_density_diffrn 1.618
_exptl_crystal_density_method 'not measured'
_exptl_crystal_description needle
_exptl_crystal_F_000 514
_exptl_crystal_size_max 0.30
_exptl_crystal_size_mid 0.15
_exptl_crystal_size_min 0.10
_refine_diff_density_max 0.835
_refine_diff_density_min -0.643
_refine_ls_extinction_method none
_refine_ls_goodness_of_fit_ref 1.127
_refine_ls_hydrogen_treatment mixed
_refine_ls_matrix_type full
_refine_ls_number_parameters 303
_refine_ls_number_reflns 5533
_refine_ls_number_restraints 1
_refine_ls_restrained_S_all 1.128
_refine_ls_R_factor_all 0.0763
_refine_ls_R_factor_gt 0.0515
_refine_ls_shift/su_max 0.000
_refine_ls_shift/su_mean 0.000
_refine_ls_structure_factor_coef Fsqd
_refine_ls_weighting_details 'calc w=1/[\s^2^(Fo^2^)+(0.1213P)^2^] where P=(Fo^2^+2Fc^2^)/3'
_refine_ls_weighting_scheme calc
_refine_ls_wR_factor_gt 0.1524
_refine_ls_wR_factor_ref 0.1974
_reflns_number_gt 4123
_reflns_number_total 5533
_reflns_threshold_expression I>2\s(I)
_cod_data_source_file hy2498.cif
_cod_data_source_block I
_cod_original_cell_volume 1036.6(6)
_cod_database_code 2233504
_cod_database_fobs_code 2233504

loop_
_symmetry_equiv_pos_as_xyz
'x, y, z'
'-x, -y, -z'

loop_
_atom_site_type_symbol
_atom_site_label
_atom_site_fract_x
_atom_site_fract_y
_atom_site_fract_z
_atom_site_U_iso_or_equiv
_atom_site_adp_type
_atom_site_calc_flag
_atom_site_refinement_flags
_atom_site_occupancy
_atom_site_symmetry_multiplicity
Cu Cu1 0.70675(5) -0.09738(4) 0.74518(4) 0.03884(16) Uani d . 1 1
O O1 0.7184(4) -0.2036(3) 0.5904(2) 0.0440(6) Uani d . 1 1
O O2 0.6844(5) -0.4026(4) 0.0445(3) 0.0650(9) Uani d . 1 1
H H2A 0.7540 -0.3520 0.0256 0.098 Uiso calc R 1 1
O O3 0.4467(4) -0.2228(3) 0.6994(3) 0.0566(7) Uani d . 1 1
O O4 0.2388(4) -0.1955(4) 0.6201(4) 0.0750(10) Uani d . 1 1
O O5 0.4417(5) -0.0900(5) 0.5848(4) 0.0811(12) Uani d . 1 1
O O6 0.7259(3) -0.2248(3) 0.8443(3) 0.0461(6) Uani d . 1 1
O O7 0.9656(4) -0.1034(4) 0.8623(3) 0.0595(8) Uani d . 1 1
O O8 0.9127(4) -0.2510(4) 0.9654(3) 0.0644(9) Uani d . 1 1
N N1 0.7192(4) 0.0659(3) 0.8753(3) 0.0409(6) Uani d . 1 1
N N2 0.7711(3) 0.0601(3) 0.6788(2) 0.0356(5) Uani d . 1 1
N N3 0.7779(4) 0.0173(3) 0.5644(3) 0.0400(6) Uani d D 1 1
N N4 0.3756(4) -0.1701(3) 0.6356(3) 0.0455(7) Uani d . 1 1
N N5 0.8729(4) -0.1919(4) 0.8921(3) 0.0430(6) Uani d . 1 1
C C1 0.6978(5) 0.0614(5) 0.9806(4) 0.0528(9) Uani d . 1 1
H H1 0.6719 -0.0267 0.9963 0.063 Uiso calc R 1 1
C C2 0.7131(7) 0.1835(6) 1.0667(4) 0.0654(12) Uani d . 1 1
H H2 0.6984 0.1783 1.1396 0.078 Uiso calc R 1 1
C C3 0.7503(7) 0.3120(6) 1.0427(5) 0.0703(14) Uani d . 1 1
H H3 0.7574 0.3945 1.0982 0.084 Uiso calc R 1 1
C C4 0.7777(6) 0.3203(5) 0.9357(4) 0.0529(9) Uani d . 1 1
H H4 0.8072 0.4085 0.9202 0.063 Uiso calc R 1 1
C C5 0.7601(4) 0.1944(4) 0.8529(3) 0.0389(7) Uani d . 1 1
C C6 0.7855(4) 0.1873(4) 0.7353(3) 0.0365(6) Uani d . 1 1
C C7 0.8239(4) 0.3152(3) 0.6936(3) 0.0371(6) Uani d . 1 1
C C8 0.7251(5) 0.3824(4) 0.6785(4) 0.0507(9) Uani d . 1 1
H H8 0.6321 0.3449 0.6917 0.061 Uiso calc R 1 1
C C9 0.7662(6) 0.5059(5) 0.6437(5) 0.0605(11) Uani d . 1 1
H H9 0.6987 0.5493 0.6313 0.073 Uiso calc R 1 1
C C10 0.9046(6) 0.5646(5) 0.6275(4) 0.0602(11) Uani d . 1 1
H H10 0.9319 0.6492 0.6066 0.072 Uiso calc R 1 1
C C11 1.0036(6) 0.4994(5) 0.6419(4) 0.0571(10) Uani d . 1 1
H H11 1.0977 0.5394 0.6308 0.068 Uiso calc R 1 1
C C12 0.9617(5) 0.3721(4) 0.6734(4) 0.0480(8) Uani d . 1 1
H H12 1.0267 0.3257 0.6809 0.058 Uiso calc R 1 1
C C13 0.7418(4) -0.1287(4) 0.5217(3) 0.0378(7) Uani d . 1 1
C C14 0.7340(4) -0.1929(4) 0.3982(3) 0.0372(6) Uani d . 1 1
C C15 0.7989(5) -0.1090(4) 0.3319(4) 0.0463(8) Uani d . 1 1
H H15 0.8528 -0.0070 0.3681 0.056 Uiso calc R 1 1
C C16 0.7840(5) -0.1755(4) 0.2136(4) 0.0464(8) Uani d . 1 1
H H16 0.8290 -0.1188 0.1708 0.056 Uiso calc R 1 1
C C17 0.7007(5) -0.3293(4) 0.1578(3) 0.0449(8) Uani d . 1 1
C C18 0.6355(5) -0.4144(4) 0.2234(4) 0.0474(8) Uani d . 1 1
H H18 0.5798 -0.5162 0.1867 0.057 Uiso calc R 1 1
C C19 0.6544(4) -0.3464(4) 0.3427(3) 0.0420(7) Uani d . 1 1
H H19 0.6136 -0.4032 0.3869 0.050 Uiso calc R 1 1
H H3A 0.762(5) 0.060(4) 0.510(3) 0.042(11) Uiso d D 1 1

loop_
_atom_site_aniso_label
_atom_site_aniso_U_11
_atom_site_aniso_U_22
_atom_site_aniso_U_33
_atom_site_aniso_U_12
_atom_site_aniso_U_13
_atom_site_aniso_U_23
Cu1 0.0537(3) 0.0329(2) 0.0368(2) 0.02255(18) 0.01981(19) 0.01504(16)
O1 0.0690(16) 0.0362(11) 0.0377(12) 0.0304(12) 0.0234(12) 0.0157(10)
O2 0.089(2) 0.0500(16) 0.0504(16) 0.0209(16) 0.0403(17) 0.0075(13)
O3 0.0596(17) 0.0522(16) 0.0630(18) 0.0276(14) 0.0200(14) 0.0273(14)
O4 0.0497(18) 0.068(2) 0.096(3) 0.0300(16) 0.0149(18) 0.015(2)
O5 0.069(2) 0.079(2) 0.095(3) 0.0210(19) 0.022(2) 0.058(2)
O6 0.0507(14) 0.0443(13) 0.0531(15) 0.0243(11) 0.0212(12) 0.0265(12)
O7 0.0511(16) 0.0687(19) 0.0625(19) 0.0213(14) 0.0227(14) 0.0366(16)
O8 0.073(2) 0.082(2) 0.066(2) 0.0469(19) 0.0297(17) 0.0495(19)
N1 0.0471(16) 0.0399(14) 0.0382(14) 0.0211(12) 0.0179(12) 0.0125(12)
N2 0.0459(15) 0.0335(12) 0.0286(12) 0.0212(11) 0.0110(11) 0.0098(10)
N3 0.0608(18) 0.0340(13) 0.0350(14) 0.0275(13) 0.0211(13) 0.0146(11)
N4 0.0447(16) 0.0369(14) 0.0431(16) 0.0158(12) 0.0061(13) 0.0085(12)
N5 0.0487(16) 0.0496(16) 0.0352(14) 0.0258(14) 0.0135(12) 0.0182(13)
C1 0.065(3) 0.059(2) 0.043(2) 0.030(2) 0.0250(19) 0.0219(18)
C2 0.090(3) 0.078(3) 0.047(2) 0.048(3) 0.038(2) 0.023(2)
C3 0.105(4) 0.061(3) 0.055(3) 0.046(3) 0.039(3) 0.009(2)
C4 0.070(3) 0.046(2) 0.0421(19) 0.0315(19) 0.0173(18) 0.0065(15)
C5 0.0451(17) 0.0410(16) 0.0310(15) 0.0231(14) 0.0115(13) 0.0093(12)
C6 0.0421(17) 0.0336(14) 0.0368(15) 0.0208(13) 0.0139(13) 0.0114(12)
C7 0.0438(17) 0.0306(14) 0.0346(15) 0.0192(13) 0.0098(13) 0.0079(11)
C8 0.055(2) 0.0444(19) 0.064(2) 0.0316(17) 0.0240(19) 0.0214(18)
C9 0.082(3) 0.049(2) 0.067(3) 0.043(2) 0.026(2) 0.026(2)
C10 0.087(3) 0.0409(19) 0.053(2) 0.026(2) 0.025(2) 0.0228(17)
C11 0.061(2) 0.053(2) 0.054(2) 0.0182(19) 0.024(2) 0.0221(19)
C12 0.054(2) 0.0459(18) 0.052(2) 0.0259(16) 0.0228(17) 0.0208(16)
C13 0.0446(17) 0.0338(15) 0.0416(17) 0.0217(13) 0.0195(14) 0.0132(13)
C14 0.0446(17) 0.0371(15) 0.0349(15) 0.0229(13) 0.0159(13) 0.0121(12)
C15 0.064(2) 0.0337(15) 0.0471(19) 0.0236(15) 0.0256(17) 0.0154(14)
C16 0.060(2) 0.0460(18) 0.0426(18) 0.0264(17) 0.0242(17) 0.0205(15)
C17 0.053(2) 0.0437(18) 0.0387(17) 0.0232(16) 0.0193(15) 0.0099(14)
C18 0.055(2) 0.0349(16) 0.050(2) 0.0165(15) 0.0273(17) 0.0083(14)
C19 0.0496(19) 0.0387(16) 0.0449(18) 0.0213(15) 0.0246(16) 0.0159(14)

loop_
_atom_type_symbol
_atom_type_description
_atom_type_scat_dispersion_real
_atom_type_scat_dispersion_imag
_atom_type_scat_source
C C 0.0033 0.0016 'International Tables Vol C Tables 4.2.6.8 and 6.1.1.4'
H H 0.0000 0.0000 'International Tables Vol C Tables 4.2.6.8 and 6.1.1.4'
N N 0.0061 0.0033 'International Tables Vol C Tables 4.2.6.8 and 6.1.1.4'
O O 0.0106 0.0060 'International Tables Vol C Tables 4.2.6.8 and 6.1.1.4'
Cu Cu 0.3201 1.2651 'International Tables Vol C Tables 4.2.6.8 and 6.1.1.4'

loop_
_geom_angle_atom_site_label_1
_geom_angle_atom_site_label_2
_geom_angle_atom_site_label_3
_geom_angle
N2 Cu1 N1 80.16(12)
N2 Cu1 O6 158.77(13)
N1 Cu1 O6 97.76(12)
N2 Cu1 O1 79.23(11)
N1 Cu1 O1 159.40(12)
O6 Cu1 O1 101.39(11)
N2 Cu1 O3 116.69(12)
N1 Cu1 O3 90.60(13)
O6 Cu1 O3 84.35(11)
O1 Cu1 O3 98.75(13)
C13 O1 Cu1 113.6(2)
C17 O2 H2A 109.5
N4 O3 Cu1 109.2(2)
N5 O6 Cu1 107.5(2)
C1 N1 C5 119.4(3)
C1 N1 Cu1 126.8(3)
C5 N1 Cu1 113.7(2)
C6 N2 N3 125.3(3)
C6 N2 Cu1 119.5(2)
N3 N2 Cu1 114.7(2)
C13 N3 N2 112.3(3)
C13 N3 H3A 118(3)
N2 N3 H3A 124(3)
O5 N4 O4 117.7(4)
O5 N4 O3 120.0(4)
O4 N4 O3 122.3(4)
O7 N5 O8 123.4(4)
O7 N5 O6 118.4(3)
O8 N5 O6 118.2(3)
N1 C1 C2 122.0(4)
N1 C1 H1 119.0
C2 C1 H1 119.0
C3 C2 C1 118.6(4)
C3 C2 H2 120.7
C1 C2 H2 120.7
C2 C3 C4 120.3(4)
C2 C3 H3 119.8
C4 C3 H3 119.8
C5 C4 C3 118.3(4)
C5 C4 H4 120.8
C3 C4 H4 120.8
N1 C5 C4 121.3(3)
N1 C5 C6 114.6(3)
C4 C5 C6 124.1(3)
N2 C6 C7 126.2(3)
N2 C6 C5 111.8(3)
C7 C6 C5 121.9(3)
C12 C7 C8 119.5(3)
C12 C7 C6 120.1(3)
C8 C7 C6 120.4(3)
C9 C8 C7 119.5(4)
C9 C8 H8 120.3
C7 C8 H8 120.3
C10 C9 C8 120.9(4)
C10 C9 H9 119.6
C8 C9 H9 119.6
C9 C10 C11 120.3(4)
C9 C10 H10 119.8
C11 C10 H10 119.8
C10 C11 C12 119.5(4)
C10 C11 H11 120.3
C12 C11 H11 120.3
C7 C12 C11 120.2(4)
C7 C12 H12 119.9
C11 C12 H12 119.9
O1 C13 N3 119.5(3)
O1 C13 C14 121.7(3)
N3 C13 C14 118.9(3)
C19 C14 C15 118.9(3)
C19 C14 C13 117.8(3)
C15 C14 C13 123.3(3)
C16 C15 C14 120.8(3)
C16 C15 H15 119.6
C14 C15 H15 119.6
C15 C16 C17 119.8(3)
C15 C16 H16 120.1
C17 C16 H16 120.1
O2 C17 C18 116.6(3)
O2 C17 C16 123.4(3)
C18 C17 C16 119.9(3)
C19 C18 C17 119.6(3)
C19 C18 H18 120.2
C17 C18 H18 120.2
C18 C19 C14 120.9(3)
C18 C19 H19 119.5
C14 C19 H19 119.5

loop_
_geom_bond_atom_site_label_1
_geom_bond_atom_site_label_2
_geom_bond_distance
Cu1 N2 1.944(3)
Cu1 N1 1.978(3)
Cu1 O6 1.983(3)
Cu1 O1 1.993(2)
Cu1 O3 2.268(3)
O1 C13 1.256(4)
O2 C17 1.339(5)
O2 H2A 0.8200
O3 N4 1.247(4)
O4 N4 1.233(5)
O5 N4 1.232(5)
O6 N5 1.295(4)
O7 N5 1.230(4)
O8 N5 1.237(4)
N1 C1 1.339(5)
N1 C5 1.354(5)
N2 C6 1.282(4)
N2 N3 1.373(4)
N3 C13 1.364(4)
N3 H3A 0.88(4)
C1 C2 1.380(6)
C1 H1 0.9300
C2 C3 1.365(7)
C2 H2 0.9300
C3 C4 1.389(6)
C3 H3 0.9300
C4 C5 1.379(5)
C4 H4 0.9300
C5 C6 1.483(5)
C6 C7 1.475(4)
C7 C12 1.383(5)
C7 C8 1.388(5)
C8 C9 1.386(6)
C8 H8 0.9300
C9 C10 1.367(7)
C9 H9 0.9300
C10 C11 1.373(7)
C10 H10 0.9300
C11 C12 1.399(6)
C11 H11 0.9300
C12 H12 0.9300
C13 C14 1.454(5)
C14 C19 1.400(5)
C14 C15 1.400(5)
C15 C16 1.377(5)
C15 H15 0.9300
C16 C17 1.405(5)
C16 H16 0.9300
C17 C18 1.401(5)
C18 C19 1.378(5)
C18 H18 0.9300
C19 H19 0.9300

loop_
_geom_hbond_atom_site_label_D
_geom_hbond_atom_site_label_H
_geom_hbond_atom_site_label_A
_geom_hbond_site_symmetry_A
_geom_hbond_distance_DH
_geom_hbond_distance_HA
_geom_hbond_distance_DA
_geom_hbond_angle_DHA
_geom_hbond_publ_flag
N3 H3A O5 2_656 0.88(4) 2.20(5) 2.866(6) 132(4) y
N3 H3A O4 2_656 0.88(4) 2.31(4) 3.180(5) 171(3) y
O2 H2A O8 1_554 0.82 1.95 2.766(5) 174 y

loop_
_geom_torsion_atom_site_label_1
_geom_torsion_atom_site_label_2
_geom_torsion_atom_site_label_3
_geom_torsion_atom_site_label_4
_geom_torsion
N2 Cu1 O1 C13 -7.4(3)
N1 Cu1 O1 C13 -7.8(5)
O6 Cu1 O1 C13 -165.8(3)
O3 Cu1 O1 C13 108.2(3)
N2 Cu1 O3 N4 -0.9(3)
N1 Cu1 O3 N4 78.4(3)
O6 Cu1 O3 N4 176.1(3)
O1 Cu1 O3 N4 -83.2(3)
N2 Cu1 O6 N5 -9.2(4)
N1 Cu1 O6 N5 -92.0(2)
O1 Cu1 O6 N5 80.4(2)
O3 Cu1 O6 N5 178.2(2)
N2 Cu1 N1 C1 -176.0(4)
O6 Cu1 N1 C1 -17.4(4)
O1 Cu1 N1 C1 -175.6(4)
O3 Cu1 N1 C1 67.0(4)
N2 Cu1 N1 C5 1.2(3)
O6 Cu1 N1 C5 159.8(3)
O1 Cu1 N1 C5 1.6(5)
O3 Cu1 N1 C5 -115.9(3)
N1 Cu1 N2 C6 -3.3(3)
O6 Cu1 N2 C6 -89.4(4)
O1 Cu1 N2 C6 176.9(3)
O3 Cu1 N2 C6 82.4(3)
N1 Cu1 N2 N3 -175.4(3)
O6 Cu1 N2 N3 98.5(4)
O1 Cu1 N2 N3 4.8(2)
O3 Cu1 N2 N3 -89.7(3)
C6 N2 N3 C13 -173.3(3)
Cu1 N2 N3 C13 -1.7(4)
Cu1 O3 N4 O5 16.3(5)
Cu1 O3 N4 O4 -164.1(3)
Cu1 O6 N5 O7 -5.3(4)
Cu1 O6 N5 O8 174.7(3)
C5 N1 C1 C2 1.3(6)
Cu1 N1 C1 C2 178.4(4)
N1 C1 C2 C3 0.4(8)
C1 C2 C3 C4 -2.4(9)
C2 C3 C4 C5 2.6(8)
C1 N1 C5 C4 -1.1(6)
Cu1 N1 C5 C4 -178.5(3)
C1 N1 C5 C6 178.1(3)
Cu1 N1 C5 C6 0.7(4)
C3 C4 C5 N1 -0.9(7)
C3 C4 C5 C6 -180.0(4)
N3 N2 C6 C7 -5.0(6)
Cu1 N2 C6 C7 -176.1(3)
N3 N2 C6 C5 175.6(3)
Cu1 N2 C6 C5 4.4(4)
N1 C5 C6 N2 -3.2(5)
C4 C5 C6 N2 176.0(4)
N1 C5 C6 C7 177.3(3)
C4 C5 C6 C7 -3.5(6)
N2 C6 C7 C12 -58.8(5)
C5 C6 C7 C12 120.6(4)
N2 C6 C7 C8 123.5(4)
C5 C6 C7 C8 -57.1(5)
C12 C7 C8 C9 -0.1(6)
C6 C7 C8 C9 177.6(4)
C7 C8 C9 C10 -1.9(7)
C8 C9 C10 C11 1.9(7)
C9 C10 C11 C12 0.0(7)
C8 C7 C12 C11 2.0(6)
C6 C7 C12 C11 -175.7(4)
C10 C11 C12 C7 -2.0(7)
Cu1 O1 C13 N3 9.0(4)
Cu1 O1 C13 C14 -172.0(3)
N2 N3 C13 O1 -5.0(5)
N2 N3 C13 C14 176.1(3)
O1 C13 C14 C19 19.3(5)
N3 C13 C14 C19 -161.8(3)
O1 C13 C14 C15 -162.1(4)
N3 C13 C14 C15 16.8(5)
C19 C14 C15 C16 0.5(6)
C13 C14 C15 C16 -178.0(4)
C14 C15 C16 C17 1.0(6)
C15 C16 C17 O2 -178.2(4)
C15 C16 C17 C18 -1.1(6)
O2 C17 C18 C19 177.0(4)
C16 C17 C18 C19 -0.3(6)
C17 C18 C19 C14 1.8(6)
C15 C14 C19 C18 -1.9(6)
C13 C14 C19 C18 176.7(4)
